data_4117738
loop_
_publ_author_name
'Paul Kelley'
'Sibo Lin'
'Guy Edouard'
'Michael W. Day'
'Theodor Agapie'

_publ_section_title
;
 Nickel-Mediated Hydrogenolysis of C-O Bonds of Aryl Ethers: What Is the
 Source of the Hydrogen?
;
_journal_name_full 'Journal of the American Chemical Society'
_journal_page_first 5480
_journal_page_last 5483
_journal_paper_doi 10.1021/ja300326t
_journal_volume 134
_journal_year 2012
_chemical_formula_moiety 'C33 H47 N O P2 Ni'
_chemical_formula_sum 'C33 H47 N Ni O P2'
_chemical_formula_weight 594.37
_chemical_name_systematic
;
 ?
;
_space_group_IT_number 14
_symmetry_cell_setting monoclinic
_symmetry_space_group_name_Hall '-P 2yn'
_symmetry_space_group_name_H-M 'P 1 21/n 1'
_atom_sites_solution_hydrogens geom
_atom_sites_solution_primary direct
_atom_sites_solution_secondary difmap
_audit_creation_method SHELXL-97
_cell_angle_alpha 90.00
_cell_angle_beta 103.887(2)
_cell_angle_gamma 90.00
_cell_formula_units_Z 4
_cell_length_a 10.6162(4)
_cell_length_b 19.6007(8)
_cell_length_c 15.6192(6)
_cell_measurement_reflns_used 9889
_cell_measurement_temperature 100(2)
_cell_measurement_theta_max 30.25
_cell_measurement_theta_min 2.35
_cell_volume 3155.1(2)
_computing_cell_refinement 'Bruker SAINT-Plus v7.68A'
_computing_data_collection 'Bruker APEX2 v2009.7-0'
_computing_data_reduction 'Bruker SAINT-Plus v7.68A'
_computing_molecular_graphics 'Bruker XP v5.1'
_computing_publication_material 'Bruker XCIF 2008'
_computing_structure_refinement 'SHELXL-97 (Sheldrick, 2008)'
_computing_structure_solution 'SHELXS-97 (Sheldrick, 2008)'
_diffrn_ambient_temperature 100(2)
_diffrn_measured_fraction_theta_full 0.973
_diffrn_measured_fraction_theta_max 0.973
_diffrn_measurement_device_type 'Bruker KAPPA APEX II'
_diffrn_measurement_method '\w scans; 9 settings'
_diffrn_radiation_monochromator graphite
_diffrn_radiation_source 'fine-focus sealed tube'
_diffrn_radiation_type MoK\a
_diffrn_radiation_wavelength 0.71073
_diffrn_reflns_av_R_equivalents 0.0695
_diffrn_reflns_av_sigmaI/netI 0.0780
_diffrn_reflns_limit_h_max 16
_diffrn_reflns_limit_h_min -16
_diffrn_reflns_limit_k_max 30
_diffrn_reflns_limit_k_min -30
_diffrn_reflns_limit_l_max 21
_diffrn_reflns_limit_l_min -23
_diffrn_reflns_number 78843
_diffrn_reflns_theta_full 33.20
_diffrn_reflns_theta_max 33.20
_diffrn_reflns_theta_min 2.08
_exptl_absorpt_coefficient_mu 0.742
_exptl_absorpt_correction_T_max 0.9362
_exptl_absorpt_correction_T_min 0.8363
_exptl_absorpt_correction_type none
_exptl_crystal_colour Red
_exptl_crystal_density_diffrn 1.251
_exptl_crystal_description Block
_exptl_crystal_F_000 1272
_exptl_crystal_size_max 0.25
_exptl_crystal_size_mid 0.16
_exptl_crystal_size_min 0.09
_refine_diff_density_max 1.838
_refine_diff_density_min -1.065
_refine_diff_density_rms 0.079
_refine_ls_goodness_of_fit_ref 1.604
_refine_ls_hydrogen_treatment Riding
_refine_ls_matrix_type 'Full matrix'
_refine_ls_number_parameters 354
_refine_ls_number_reflns 11768
_refine_ls_number_restraints 0
_refine_ls_restrained_S_all 1.604
_refine_ls_R_factor_all 0.0934
_refine_ls_R_factor_gt 0.0489
_refine_ls_shift/su_max 0.001
_refine_ls_shift/su_mean 0.000
_refine_ls_structure_factor_coef Fsqd
_refine_ls_weighting_details w=1/s^2^(Fo^2^)
_refine_ls_weighting_scheme sigma
_refine_ls_wR_factor_gt 0.0501
_refine_ls_wR_factor_ref 0.0514
_reflns_number_gt 7051
_reflns_number_total 11768
_reflns_threshold_expression >2sigma(I)
_cod_data_source_file ja300326t_si_003.cif
_cod_data_source_block p7k13
_cod_depositor_comments
;
The following automatic conversions were performed:

'_atom_sites_solution_primary' value 'direct methods' was changed to
'direct'.

'_atom_sites_solution_secondary' value 'Difference Fourier map' was
changed to 'difmap'.

'_atom_sites_solution_hydrogens' value 'Geometric positions' was
changed to 'geom'.

Automatic conversion script
Id: cif_fix_values 6452 2018-10-05 10:23:21Z andrius 
;
_cod_database_code 4117738

loop_
_symmetry_equiv_pos_as_xyz
'x, y, z'
'-x+1/2, y+1/2, -z+1/2'
'-x, -y, -z'
'x-1/2, -y-1/2, z-1/2'

loop_
_atom_site_label
_atom_site_type_symbol
_atom_site_fract_x
_atom_site_fract_y
_atom_site_fract_z
_atom_site_U_iso_or_equiv
_atom_site_adp_type
_atom_site_occupancy
_atom_site_symmetry_multiplicity
_atom_site_calc_flag
_atom_site_refinement_flags
Ni1 Ni 0.925228(19) 0.250371(13) 0.370428(13) 0.01834(5) Uani 1 1 d .
P1 P 0.86884(4) 0.15337(2) 0.41551(3) 0.02002(11) Uani 1 1 d .
P2 P 1.02679(4) 0.28679(3) 0.27342(3) 0.02178(11) Uani 1 1 d .
O1 O 1.11022(10) 0.31539(6) 0.49123(7) 0.0209(3) Uani 1 1 d .
N1 N 0.59744(12) 0.41185(7) 0.40628(8) 0.0201(3) Uani 1 1 d .
C1 C 0.91682(14) 0.16906(8) 0.53402(10) 0.0154(4) Uani 1 1 d .
C2 C 0.95215(15) 0.12102(9) 0.60161(11) 0.0228(4) Uani 1 1 d .
H2 H 0.9552 0.0741 0.5872 0.027 Uiso 1 1 calc R
C3 C 0.98268(15) 0.14080(9) 0.68878(11) 0.0230(4) Uani 1 1 d .
H3 H 1.0071 0.1076 0.7341 0.028 Uiso 1 1 calc R
C4 C 0.97772(15) 0.20861(9) 0.71009(11) 0.0233(4) Uani 1 1 d .
H4 H 0.9980 0.2223 0.7702 0.028 Uiso 1 1 calc R
C5 C 0.94317(13) 0.25720(10) 0.64391(10) 0.0210(4) Uani 1 1 d .
H5 H 0.9385 0.3039 0.6590 0.025 Uiso 1 1 calc R
C6 C 0.91545(14) 0.23789(9) 0.55603(10) 0.0170(4) Uani 1 1 d .
C7 C 0.88040(15) 0.29033(8) 0.48364(10) 0.0172(4) Uani 1 1 d .
C8 C 0.75424(14) 0.32272(9) 0.47072(10) 0.0179(4) Uani 1 1 d .
H8 H 0.6906 0.3019 0.4958 0.021 Uiso 1 1 calc R
C9 C 0.72299(16) 0.38185(9) 0.42394(10) 0.0178(4) Uani 1 1 d .
C10 C 0.81828(16) 0.41244(8) 0.38610(11) 0.0202(4) Uani 1 1 d .
H10 H 0.7961 0.4519 0.3504 0.024 Uiso 1 1 calc R
C11 C 0.94040(15) 0.38665(8) 0.39962(10) 0.0175(4) Uani 1 1 d .
C12 C 1.03667(15) 0.41593(9) 0.35447(11) 0.0200(4) Uani 1 1 d .
C13 C 1.07729(17) 0.48288(9) 0.37070(12) 0.0300(5) Uani 1 1 d .
H13 H 1.0431 0.5096 0.4106 0.036 Uiso 1 1 calc R
C14 C 1.16683(18) 0.51147(10) 0.32982(13) 0.0369(5) Uani 1 1 d .
H14 H 1.1948 0.5573 0.3419 0.044 Uiso 1 1 calc R
C15 C 1.21484(17) 0.47249(10) 0.27120(12) 0.0348(5) Uani 1 1 d .
H15 H 1.2757 0.4917 0.2423 0.042 Uiso 1 1 calc R
C16 C 1.17488(16) 0.40593(10) 0.25435(11) 0.0277(5) Uani 1 1 d .
H16 H 1.2098 0.3799 0.2143 0.033 Uiso 1 1 calc R
C17 C 1.08452(15) 0.37558(9) 0.29441(11) 0.0211(4) Uani 1 1 d .
C18 C 0.97721(15) 0.32675(9) 0.45259(10) 0.0174(4) Uani 1 1 d .
C19 C 0.50299(15) 0.37779(9) 0.44458(11) 0.0290(5) Uani 1 1 d .
H19A H 0.4995 0.3293 0.4290 0.044 Uiso 1 1 calc R
H19B H 0.4174 0.3984 0.4218 0.044 Uiso 1 1 calc R
H19C H 0.5282 0.3826 0.5089 0.044 Uiso 1 1 calc R
C20 C 0.59460(16) 0.48533(9) 0.41770(11) 0.0258(4) Uani 1 1 d .
H20A H 0.6239 0.4965 0.4805 0.039 Uiso 1 1 calc R
H20B H 0.5058 0.5020 0.3951 0.039 Uiso 1 1 calc R
H20C H 0.6521 0.5071 0.3852 0.039 Uiso 1 1 calc R
C21 C 1.16284(16) 0.36366(9) 0.55914(11) 0.0315(5) Uani 1 1 d .
H21A H 1.1518 0.4099 0.5346 0.047 Uiso 1 1 calc R
H21B H 1.2554 0.3544 0.5827 0.047 Uiso 1 1 calc R
H21C H 1.1174 0.3597 0.6066 0.047 Uiso 1 1 calc R
C22 C 0.94505(16) 0.07066(9) 0.40238(10) 0.0222(4) Uani 1 1 d .
H22 H 0.9181 0.0364 0.4420 0.027 Uiso 1 1 calc R
C23 C 1.09303(15) 0.07896(9) 0.42998(11) 0.0292(5) Uani 1 1 d .
H23A H 1.1345 0.0356 0.4218 0.044 Uiso 1 1 calc R
H23B H 1.1191 0.0924 0.4922 0.044 Uiso 1 1 calc R
H23C H 1.1200 0.1142 0.3936 0.044 Uiso 1 1 calc R
C24 C 0.90104(17) 0.04565(9) 0.30638(10) 0.0308(5) Uani 1 1 d .
H24A H 0.9014 0.0840 0.2662 0.046 Uiso 1 1 calc R
H24B H 0.8131 0.0269 0.2961 0.046 Uiso 1 1 calc R
H24C H 0.9606 0.0102 0.2958 0.046 Uiso 1 1 calc R
C25 C 0.69328(16) 0.13401(9) 0.40258(11) 0.0256(4) Uani 1 1 d .
H25 H 0.6576 0.1731 0.4306 0.031 Uiso 1 1 calc R
C26 C 0.66322(16) 0.07068(9) 0.44947(11) 0.0334(5) Uani 1 1 d .
H26A H 0.5698 0.0686 0.4457 0.050 Uiso 1 1 calc R
H26B H 0.7107 0.0723 0.5115 0.050 Uiso 1 1 calc R
H26C H 0.6897 0.0301 0.4215 0.050 Uiso 1 1 calc R
C27 C 0.61923(17) 0.13408(10) 0.30676(11) 0.0373(5) Uani 1 1 d .
H27A H 0.6388 0.0922 0.2782 0.056 Uiso 1 1 calc R
H27B H 0.6451 0.1738 0.2769 0.056 Uiso 1 1 calc R
H27C H 0.5259 0.1363 0.3032 0.056 Uiso 1 1 calc R
C28 C 1.17657(15) 0.24339(10) 0.26305(11) 0.0313(4) Uani 1 1 d .
H28 H 1.2195 0.2719 0.2252 0.038 Uiso 1 1 calc R
C29 C 1.14643(19) 0.17321(10) 0.21992(12) 0.0447(6) Uani 1 1 d .
H29A H 1.2277 0.1484 0.2233 0.067 Uiso 1 1 calc R
H29B H 1.1004 0.1789 0.1580 0.067 Uiso 1 1 calc R
H29C H 1.0919 0.1473 0.2509 0.067 Uiso 1 1 calc R
C30 C 1.26780(15) 0.23751(9) 0.35460(11) 0.0361(5) Uani 1 1 d .
H30A H 1.2255 0.2111 0.3931 0.054 Uiso 1 1 calc R
H30B H 1.2886 0.2832 0.3794 0.054 Uiso 1 1 calc R
H30C H 1.3478 0.2144 0.3501 0.054 Uiso 1 1 calc R
C31 C 0.92519(18) 0.28948(10) 0.15973(11) 0.0362(5) Uani 1 1 d .
H31 H 0.9037 0.2410 0.1422 0.043 Uiso 1 1 calc R
C32 C 0.98549(19) 0.31978(12) 0.08899(11) 0.0537(7) Uani 1 1 d .
H32A H 0.9267 0.3129 0.0308 0.080 Uiso 1 1 calc R
H32B H 1.0684 0.2972 0.0908 0.080 Uiso 1 1 calc R
H32C H 1.0001 0.3687 0.0998 0.080 Uiso 1 1 calc R
C33 C 0.79774(17) 0.32395(12) 0.15958(12) 0.0538(7) Uani 1 1 d .
H33A H 0.8129 0.3725 0.1730 0.081 Uiso 1 1 calc R
H33B H 0.7595 0.3028 0.2043 0.081 Uiso 1 1 calc R
H33C H 0.7382 0.3189 0.1013 0.081 Uiso 1 1 calc R

loop_
_atom_site_aniso_label
_atom_site_aniso_U_11
_atom_site_aniso_U_22
_atom_site_aniso_U_33
_atom_site_aniso_U_23
_atom_site_aniso_U_13
_atom_site_aniso_U_12
Ni1 0.01845(10) 0.01907(11) 0.01876(12) 0.00005(12) 0.00696(8) 0.00112(12)
P1 0.0223(2) 0.0184(3) 0.0188(3) -0.0009(2) 0.0039(2) 0.0011(2)
P2 0.0185(2) 0.0292(3) 0.0196(3) -0.0018(2) 0.0084(2) -0.0010(2)
O1 0.0176(6) 0.0229(7) 0.0220(7) -0.0012(5) 0.0043(5) 0.0014(5)
N1 0.0180(7) 0.0206(9) 0.0213(9) -0.0019(7) 0.0040(7) 0.0027(7)
C1 0.0162(8) 0.0155(10) 0.0153(10) 0.0012(7) 0.0054(7) 0.0003(7)
C2 0.0256(9) 0.0196(11) 0.0241(11) -0.0010(8) 0.0076(8) -0.0004(8)
C3 0.0245(10) 0.0258(12) 0.0198(11) 0.0066(8) 0.0073(8) 0.0021(8)
C4 0.0232(9) 0.0323(12) 0.0154(10) -0.0021(8) 0.0066(8) 0.0002(9)
C5 0.0199(8) 0.0234(11) 0.0213(10) -0.0033(9) 0.0081(7) -0.0004(8)
C6 0.0118(7) 0.0236(11) 0.0177(10) 0.0028(8) 0.0076(7) -0.0001(7)
C7 0.0204(9) 0.0168(10) 0.0144(10) -0.0016(7) 0.0044(7) 0.0012(7)
C8 0.0148(8) 0.0213(10) 0.0188(10) -0.0037(8) 0.0063(7) -0.0001(7)
C9 0.0198(9) 0.0207(11) 0.0129(10) -0.0047(8) 0.0040(7) 0.0021(8)
C10 0.0254(9) 0.0140(9) 0.0221(10) 0.0032(8) 0.0073(8) 0.0045(8)
C11 0.0208(9) 0.0167(10) 0.0164(10) -0.0011(7) 0.0075(8) -0.0003(8)
C12 0.0166(9) 0.0190(11) 0.0240(11) 0.0094(8) 0.0042(8) 0.0007(8)
C13 0.0338(11) 0.0223(12) 0.0383(13) 0.0046(9) 0.0175(10) 0.0027(9)
C14 0.0387(12) 0.0224(12) 0.0511(14) 0.0100(10) 0.0140(11) -0.0040(10)
C15 0.0300(11) 0.0358(14) 0.0422(13) 0.0158(11) 0.0158(10) -0.0020(10)
C16 0.0221(9) 0.0339(13) 0.0300(11) 0.0071(9) 0.0119(9) 0.0030(9)
C17 0.0160(8) 0.0264(11) 0.0212(11) 0.0105(8) 0.0050(8) 0.0034(8)
C18 0.0148(8) 0.0196(10) 0.0178(10) -0.0010(8) 0.0040(7) 0.0016(7)
C19 0.0184(9) 0.0277(12) 0.0412(13) -0.0032(9) 0.0075(9) 0.0024(8)
C20 0.0254(10) 0.0257(11) 0.0287(11) 0.0036(8) 0.0116(9) 0.0077(8)
C21 0.0250(10) 0.0330(13) 0.0339(12) -0.0021(9) 0.0025(9) -0.0056(9)
C22 0.0293(10) 0.0184(10) 0.0191(10) 0.0005(8) 0.0063(8) 0.0014(8)
C23 0.0327(11) 0.0239(11) 0.0317(12) 0.0020(9) 0.0093(9) 0.0057(9)
C24 0.0411(12) 0.0243(12) 0.0257(11) -0.0018(9) 0.0054(9) 0.0045(9)
C25 0.0250(10) 0.0302(12) 0.0211(11) -0.0011(9) 0.0048(8) 0.0007(9)
C26 0.0256(10) 0.0314(13) 0.0409(13) 0.0039(10) 0.0031(9) -0.0055(9)
C27 0.0292(11) 0.0407(14) 0.0371(13) 0.0034(10) -0.0017(10) 0.0007(10)
C28 0.0295(9) 0.0339(12) 0.0382(11) -0.0034(11) 0.0232(8) -0.0001(10)
C29 0.0500(13) 0.0409(15) 0.0521(15) -0.0129(11) 0.0300(12) 0.0006(11)
C30 0.0209(9) 0.0322(14) 0.0566(13) 0.0018(10) 0.0121(9) 0.0030(9)
C31 0.0387(12) 0.0532(15) 0.0180(11) 0.0029(10) 0.0091(9) -0.0103(11)
C32 0.0482(14) 0.092(2) 0.0210(12) 0.0057(12) 0.0080(10) -0.0182(14)
C33 0.0275(11) 0.099(2) 0.0300(13) 0.0182(13) -0.0023(10) 0.0006(13)

loop_
_atom_type_symbol
_atom_type_description
_atom_type_scat_dispersion_real
_atom_type_scat_dispersion_imag
_atom_type_scat_source
C C 0.0033 0.0016 'International Tables Vol C Tables 4.2.6.8 and 6.1.1.4'
H H 0.0000 0.0000 'International Tables Vol C Tables 4.2.6.8 and 6.1.1.4'
N N 0.0061 0.0033 'International Tables Vol C Tables 4.2.6.8 and 6.1.1.4'
O O 0.0106 0.0060 'International Tables Vol C Tables 4.2.6.8 and 6.1.1.4'
P P 0.1023 0.0942 'International Tables Vol C Tables 4.2.6.8 and 6.1.1.4'
Ni Ni 0.3393 1.1124 'International Tables Vol C Tables 4.2.6.8 and 6.1.1.4'

loop_
_geom_angle_atom_site_label_1
_geom_angle_atom_site_label_2
_geom_angle_atom_site_label_3
_geom_angle
_geom_angle_publ_flag
C18 Ni1 C7 41.11(6) yes
C18 Ni1 P1 120.95(5) yes
C7 Ni1 P1 85.23(5) yes
C18 Ni1 P2 95.53(5) yes
C7 Ni1 P2 135.74(5) yes
P1 Ni1 P2 137.43(2) yes
C1 P1 C22 103.76(7) ?
C1 P1 C25 99.94(7) ?
C22 P1 C25 105.23(8) ?
C1 P1 Ni1 98.66(5) ?
C22 P1 Ni1 125.00(6) ?
C25 P1 Ni1 119.44(6) ?
C31 P2 C28 104.23(8) ?
C31 P2 C17 103.67(8) ?
C28 P2 C17 101.17(8) ?
C31 P2 Ni1 113.96(6) ?
C28 P2 Ni1 119.38(6) ?
C17 P2 Ni1 112.55(6) ?
C18 O1 C21 112.62(12) ?
C9 N1 C19 116.04(14) ?
C9 N1 C20 115.62(13) ?
C19 N1 C20 111.68(13) ?
C6 C1 C2 118.89(14) ?
C6 C1 P1 113.37(12) ?
C2 C1 P1 127.74(13) ?
C3 C2 C1 120.94(16) ?
C4 C3 C2 119.87(16) ?
C3 C4 C5 120.11(16) ?
C6 C5 C4 120.36(17) ?
C5 C6 C1 119.77(15) ?
C5 C6 C7 120.82(16) ?
C1 C6 C7 119.38(14) ?
C18 C7 C8 116.69(15) ?
C18 C7 C6 121.82(14) ?
C8 C7 C6 117.13(14) ?
C18 C7 Ni1 64.64(9) ?
C8 C7 Ni1 115.84(11) ?
C6 C7 Ni1 108.28(11) ?
C9 C8 C7 122.83(16) ?
C8 C9 C10 118.30(15) ?
C8 C9 N1 123.36(16) ?
C10 C9 N1 118.20(15) ?
C11 C10 C9 121.73(16) ?
C10 C11 C18 120.73(15) ?
C10 C11 C12 121.35(15) ?
C18 C11 C12 117.74(14) ?
C13 C12 C17 120.43(16) ?
C13 C12 C11 119.82(16) ?
C17 C12 C11 119.75(16) ?
C14 C13 C12 121.13(18) ?
C15 C14 C13 119.05(19) ?
C16 C15 C14 120.33(18) ?
C15 C16 C17 122.05(18) ?
C16 C17 C12 117.01(17) ?
C16 C17 P2 123.74(14) ?
C12 C17 P2 119.25(13) ?
O1 C18 C7 120.18(14) ?
O1 C18 C11 118.72(14) ?
C7 C18 C11 119.07(14) ?
O1 C18 Ni1 104.73(10) ?
C7 C18 Ni1 74.25(10) ?
C11 C18 Ni1 104.60(11) ?
C23 C22 C24 110.98(14) ?
C23 C22 P1 108.80(12) ?
C24 C22 P1 110.45(11) ?
C26 C25 C27 111.05(14) ?
C26 C25 P1 115.83(12) ?
C27 C25 P1 112.03(12) ?
C30 C28 C29 111.28(16) ?
C30 C28 P2 108.60(11) ?
C29 C28 P2 111.07(12) ?
C33 C31 C32 110.87(17) ?
C33 C31 P2 109.31(13) ?
C32 C31 P2 117.32(13) ?

loop_
_geom_bond_atom_site_label_1
_geom_bond_atom_site_label_2
_geom_bond_distance
_geom_bond_publ_flag
Ni1 C18 1.9628(16) yes
Ni1 C7 2.0907(16) yes
Ni1 P1 2.1614(5) yes
Ni1 P2 2.1799(5) yes
P1 C1 1.8242(15) ?
P1 C22 1.8451(17) ?
P1 C25 1.8649(17) ?
P2 C31 1.8440(17) ?
P2 C28 1.8445(17) ?
P2 C17 1.8480(18) ?
O1 C18 1.4137(17) ?
O1 C21 1.4310(18) ?
N1 C9 1.4219(19) ?
N1 C19 1.448(2) ?
N1 C20 1.452(2) ?
C1 C6 1.393(2) ?
C1 C2 1.397(2) ?
C2 C3 1.377(2) ?
C3 C4 1.374(2) ?
C4 C5 1.389(2) ?
C5 C6 1.3856(19) ?
C6 C7 1.507(2) ?
C7 C18 1.428(2) ?
C7 C8 1.452(2) ?
C8 C9 1.368(2) ?
C9 C10 1.421(2) ?
C10 C11 1.360(2) ?
C11 C18 1.436(2) ?
C11 C12 1.489(2) ?
C12 C13 1.386(2) ?
C12 C17 1.411(2) ?
C13 C14 1.384(2) ?
C14 C15 1.381(2) ?
C15 C16 1.378(2) ?
C16 C17 1.398(2) ?
C22 C23 1.535(2) ?
C22 C24 1.540(2) ?
C25 C26 1.514(2) ?
C25 C27 1.514(2) ?
C28 C30 1.527(2) ?
C28 C29 1.531(2) ?
C31 C33 1.512(2) ?
C31 C32 1.524(2) ?
